data_7202924
loop_
_publ_author_name
'Kumar, D. Krishna'
'Das, Amitava'
'Dastidar, Parthasarathi'

_publ_section_title
;
 Conformation dependent network structures in the coordination polymers
 derived from pyridylisonicotinamides, carboxylates and Co(ii):
 Entrapment of (H2O)14 water cluster of an unprecedented topology
;
_journal_issue 10
_journal_name_full CrystEngComm
_journal_page_first 895
_journal_paper_doi 10.1039/b705851a
_journal_volume 9
_journal_year 2007
_chemical_formula_sum 'C15 H20 Co N3 O10'
_chemical_formula_weight 461.27
_chemical_name_systematic
;
?
;
_space_group_IT_number 2
_symmetry_cell_setting triclinic
_symmetry_space_group_name_Hall '-P 1'
_symmetry_space_group_name_H-M 'P -1'
_atom_sites_solution_hydrogens geom
_atom_sites_solution_primary direct
_atom_sites_solution_secondary difmap
_audit_creation_method SHELXL-97
_cell_angle_alpha 78.769(3)
_cell_angle_beta 75.255(3)
_cell_angle_gamma 68.710(3)
_cell_formula_units_Z 2
_cell_length_a 8.8363(13)
_cell_length_b 10.4211(16)
_cell_length_c 10.8556(16)
_cell_measurement_temperature 100(2)
_cell_volume 894.9(2)
_computing_cell_refinement 'BRUKER AXS SMART 3'
_computing_data_collection 'BRUKER AXS SMART 3'
_computing_data_reduction 'BRUKER AXS SAINT'
_computing_molecular_graphics 'BRUKER SHELXLTL'
_computing_publication_material 'MERCURY 1.4'
_computing_structure_refinement 'SHELXL-97 (Sheldrick, 1997)'
_computing_structure_solution 'SHELXS-97 (Sheldrick, 1990)'
_diffrn_ambient_temperature 100(2)
_diffrn_detector_area_resol_mean 3
_diffrn_measured_fraction_theta_full 0.977
_diffrn_measured_fraction_theta_max 0.977
_diffrn_measurement_device_type 'BRUKER CCD AREA DETECTOR'
_diffrn_measurement_method 'PHI-OMEGA SCAN'
_diffrn_radiation_monochromator graphite
_diffrn_radiation_source 'fine-focus sealed tube'
_diffrn_radiation_type MoK\a
_diffrn_radiation_wavelength 0.71073
_diffrn_reflns_av_R_equivalents 0.0382
_diffrn_reflns_av_sigmaI/netI 0.1009
_diffrn_reflns_limit_h_max 7
_diffrn_reflns_limit_h_min -10
_diffrn_reflns_limit_k_max 12
_diffrn_reflns_limit_k_min -12
_diffrn_reflns_limit_l_max 12
_diffrn_reflns_limit_l_min -13
_diffrn_reflns_number 4626
_diffrn_reflns_theta_full 25.50
_diffrn_reflns_theta_max 25.50
_diffrn_reflns_theta_min 1.95
_exptl_absorpt_coefficient_mu 1.023
_exptl_absorpt_correction_T_max 0.9046
_exptl_absorpt_correction_T_min 0.6504
_exptl_absorpt_correction_type multi-scan
_exptl_absorpt_process_details SADABS
_exptl_crystal_colour PALE-PINK
_exptl_crystal_density_diffrn 1.712
_exptl_crystal_density_method 'not measured'
_exptl_crystal_description PLATE
_exptl_crystal_F_000 476
_exptl_crystal_size_max 0.46
_exptl_crystal_size_mid 0.20
_exptl_crystal_size_min 0.10
_refine_diff_density_max 1.215
_refine_diff_density_min -0.665
_refine_diff_density_rms 0.180
_refine_ls_extinction_method none
_refine_ls_goodness_of_fit_ref 1.067
_refine_ls_hydrogen_treatment constr
_refine_ls_matrix_type full
_refine_ls_number_parameters 270
_refine_ls_number_reflns 3255
_refine_ls_number_restraints 0
_refine_ls_restrained_S_all 1.067
_refine_ls_R_factor_all 0.1037
_refine_ls_R_factor_gt 0.0650
_refine_ls_shift/su_max 0.001
_refine_ls_shift/su_mean 0.000
_refine_ls_structure_factor_coef Fsqd
_refine_ls_weighting_details 'calc w=1/[\s^2^(Fo^2^)+(0.1051P)^2^+0.1474P] where P=(Fo^2^+2Fc^2^)/3'
_refine_ls_weighting_scheme calc
_refine_ls_wR_factor_gt 0.1573
_refine_ls_wR_factor_ref 0.1989
_reflns_number_gt 2222
_reflns_number_total 3255
_reflns_threshold_expression >2sigma(I)
_cod_data_source_file b705851a.txt
_cod_data_source_block kb494f2m
_cod_depositor_comments
;
The following automatic conversions were performed:
'_symmetry_cell_setting' value 'TRICLINIC' changed to 'triclinic'
according to '/home/saulius/struct/CIF-dictionaries/cif_core.dic'
dictionary named 'cif_core.dic' version 2.4.1 from
2010-06-29.

'_exptl_absorpt_correction_type' value 'MULTI-SCAN' changed
to 'multi-scan' according to
'/home/saulius/struct/CIF-dictionaries/cif_core.dic' dictionary named
'cif_core.dic' version 2.4.1 from 2010-06-29.

Automatic conversion script
Id: cif_fix_enum 1527 2010-12-29 10:47:43Z saulius 
;
_cod_original_sg_symbol_H-M P-1
_cod_database_code 7202924

loop_
_symmetry_equiv_pos_as_xyz
'x, y, z'
'-x, -y, -z'

loop_
_atom_site_label
_atom_site_type_symbol
_atom_site_fract_x
_atom_site_fract_y
_atom_site_fract_z
_atom_site_U_iso_or_equiv
_atom_site_adp_type
_atom_site_occupancy
_atom_site_symmetry_multiplicity
_atom_site_calc_flag
_atom_site_refinement_flags
_atom_site_disorder_assembly
_atom_site_disorder_group
O27 O 0.9880(6) 0.1517(5) 0.8432(4) 0.0176(10) Uani 1 1 d . . .
Co1 Co 0.99522(11) 0.75572(9) 0.79166(8) 0.0117(3) Uani 1 1 d . . .
N1 N 0.7502(6) 0.7895(5) 0.9061(5) 0.0128(11) Uani 1 1 d . . .
C2 C 0.7111(8) 0.7685(6) 1.0336(6) 0.0156(14) Uani 1 1 d . . .
H2 H 0.7978 0.7343 1.0805 0.019 Uiso 1 1 calc R . .
C3 C 0.5500(8) 0.7945(7) 1.0999(6) 0.0179(15) Uani 1 1 d . . .
C4 C 0.4200(8) 0.8486(7) 1.0312(7) 0.0199(15) Uani 1 1 d . . .
H4 H 0.3074 0.8707 1.0747 0.024 Uiso 1 1 calc R . .
C5 C 0.4608(8) 0.8684(6) 0.9001(6) 0.0180(15) Uani 1 1 d . . .
H5 H 0.3767 0.9055 0.8507 0.022 Uiso 1 1 calc R . .
C6 C 0.6265(8) 0.8335(6) 0.8407(6) 0.0162(14) Uani 1 1 d . . .
H6 H 0.6542 0.8408 0.7497 0.019 Uiso 1 1 calc R . .
N7 N 0.5217(8) 0.7709(7) 1.2369(6) 0.0317(16) Uani 1 1 d . . .
H7 H 0.5908 0.7851 1.2743 0.038 Uiso 1 1 calc R . .
C8 C 0.4017(9) 0.7299(7) 1.3115(7) 0.0256(17) Uani 1 1 d . . .
O9 O 0.2929(6) 0.7055(5) 1.2680(4) 0.0249(11) Uani 1 1 d . . .
C10 C 1.4035(9) 0.7054(7) 0.4524(6) 0.0190(15) Uani 1 1 d . . .
C11 C 1.5480(8) 0.6579(6) 0.5018(7) 0.0215(16) Uani 1 1 d . . .
H11 H 1.6536 0.6387 0.4459 0.026 Uiso 1 1 calc R . .
C12 C 1.5351(8) 0.6390(6) 0.6339(7) 0.0183(15) Uani 1 1 d . . .
H12 H 1.6314 0.6052 0.6702 0.022 Uiso 1 1 calc R . .
C13 C 1.3797(8) 0.6703(7) 0.7108(6) 0.0174(15) Uani 1 1 d . . .
H13 H 1.3715 0.6597 0.8009 0.021 Uiso 1 1 calc R . .
N14 N 1.2379(7) 0.7153(5) 0.6657(5) 0.0153(12) Uani 1 1 d . . .
C15 C 1.2521(8) 0.7301(6) 0.5384(6) 0.0163(14) Uani 1 1 d . . .
H14 H 1.1538 0.7590 0.5051 0.020 Uiso 1 1 calc R . .
O16 O 0.9439(5) 0.6472(4) 0.6784(4) 0.0148(10) Uani 1 1 d . . .
C17 C 1.0211(10) 0.5201(7) 0.6674(6) 0.0250(17) Uani 1 1 d . . .
O18 O 1.1237(7) 0.4363(5) 0.7375(5) 0.0340(13) Uani 1 1 d . . .
C19 C 1.0129(8) 0.4618(7) 0.5548(6) 0.0171(14) Uani 1 1 d . . .
H19 H 1.0267 0.3660 0.5624 0.021 Uiso 1 1 calc R . .
O20 O 1.0563(5) 0.8696(4) 0.8991(4) 0.0161(10) Uani 1 1 d . . .
O21 O 0.9053(5) 0.9461(4) 0.6745(4) 0.0152(10) Uani 1 1 d . . .
O22 O 1.0967(6) 0.5737(4) 0.9170(4) 0.0164(10) Uani 1 1 d . . .
O23 O 0.7246(5) 0.8879(5) 0.3172(4) 0.0169(10) Uani 1 1 d . . .
C24 C 0.7334(8) 0.9275(6) 0.4171(6) 0.0121(13) Uani 1 1 d . . .
O25 O 0.8664(5) 0.9220(4) 0.4433(4) 0.0157(10) Uani 1 1 d . . .
C26 C 0.5743(8) 0.9890(6) 0.5099(6) 0.0131(13) Uani 1 1 d . . .
H26A H 0.5820 1.0133 0.5875 0.016 Uiso 1 1 calc R . .
O28 O 0.3368(7) 0.5335(5) 0.0609(5) 0.0404(15) Uani 1 1 d . . .
H20B H 1.0249 0.8380 0.9921 0.05(2) Uiso 1 1 d R . .
H27B H 0.9173 0.1955 0.7916 0.02(2) Uiso 1 1 d R . .
H21A H 0.8901 0.9284 0.5962 0.03(2) Uiso 1 1 d R . .
H21B H 0.9852 0.9863 0.6480 0.022(19) Uiso 1 1 d R . .
H27A H 1.0804 0.1343 0.7840 0.07(3) Uiso 1 1 d R . .
H20A H 1.0351 0.9658 0.8785 0.03(2) Uiso 1 1 d R . .
H28B H 0.3127 0.5964 0.1185 0.050 Uiso 1 1 d R . .
H28A H 0.4389 0.5181 0.0195 0.06(3) Uiso 1 1 d R . .
H22A H 1.1251 0.5040 0.8641 0.16(6) Uiso 1 1 d R . .

loop_
_atom_site_aniso_label
_atom_site_aniso_U_11
_atom_site_aniso_U_22
_atom_site_aniso_U_33
_atom_site_aniso_U_23
_atom_site_aniso_U_13
_atom_site_aniso_U_12
O27 0.016(2) 0.025(3) 0.012(2) 0.0025(19) -0.004(2) -0.009(2)
Co1 0.0132(5) 0.0136(5) 0.0122(5) -0.0019(3) -0.0012(3) -0.0094(4)
N1 0.016(3) 0.014(3) 0.010(3) 0.002(2) -0.004(2) -0.007(2)
C2 0.016(3) 0.011(3) 0.022(4) 0.001(3) -0.006(3) -0.006(3)
C3 0.020(4) 0.022(4) 0.014(3) -0.007(3) 0.002(3) -0.012(3)
C4 0.013(3) 0.018(3) 0.029(4) -0.005(3) 0.001(3) -0.007(3)
C5 0.022(4) 0.014(3) 0.023(4) 0.002(3) -0.012(3) -0.009(3)
C6 0.023(4) 0.020(3) 0.010(3) 0.001(3) 0.000(3) -0.016(3)
N7 0.030(4) 0.058(4) 0.020(3) -0.002(3) -0.003(3) -0.032(4)
C8 0.018(4) 0.019(4) 0.033(4) 0.000(3) 0.001(3) -0.004(3)
O9 0.024(3) 0.037(3) 0.023(3) 0.000(2) -0.005(2) -0.021(2)
C10 0.028(4) 0.014(3) 0.017(3) 0.000(3) -0.001(3) -0.012(3)
C11 0.015(4) 0.011(3) 0.032(4) -0.007(3) 0.012(3) -0.005(3)
C12 0.015(4) 0.011(3) 0.028(4) -0.003(3) -0.004(3) -0.004(3)
C13 0.023(4) 0.020(3) 0.016(3) -0.001(3) -0.004(3) -0.016(3)
N14 0.018(3) 0.016(3) 0.012(3) 0.000(2) 0.005(2) -0.011(2)
C15 0.019(4) 0.014(3) 0.017(3) 0.000(3) -0.003(3) -0.008(3)
O16 0.013(2) 0.013(2) 0.020(2) -0.0072(19) -0.0034(19) -0.0034(19)
C17 0.043(5) 0.022(4) 0.017(4) 0.006(3) -0.008(3) -0.020(4)
O18 0.053(4) 0.024(3) 0.029(3) -0.003(2) -0.014(3) -0.013(3)
C19 0.020(4) 0.015(3) 0.020(3) -0.005(3) -0.003(3) -0.010(3)
O20 0.019(3) 0.015(2) 0.016(2) -0.0035(19) -0.002(2) -0.007(2)
O21 0.015(2) 0.022(2) 0.014(2) -0.0003(19) -0.0025(19) -0.013(2)
O22 0.019(3) 0.014(2) 0.017(2) -0.0024(19) -0.003(2) -0.007(2)
O23 0.018(2) 0.024(3) 0.014(2) -0.004(2) -0.004(2) -0.012(2)
C24 0.019(3) 0.006(3) 0.014(3) 0.001(2) -0.002(3) -0.009(3)
O25 0.012(2) 0.021(2) 0.018(2) -0.0025(19) -0.0048(19) -0.009(2)
C26 0.018(3) 0.011(3) 0.013(3) 0.000(3) -0.002(3) -0.009(3)
O28 0.032(3) 0.039(3) 0.055(4) -0.024(3) -0.005(3) -0.010(3)

loop_
_atom_type_symbol
_atom_type_description
_atom_type_scat_dispersion_real
_atom_type_scat_dispersion_imag
_atom_type_scat_source
C C 0.0033 0.0016 'International Tables Vol C Tables 4.2.6.8 and 6.1.1.4'
H H 0.0000 0.0000 'International Tables Vol C Tables 4.2.6.8 and 6.1.1.4'
N N 0.0061 0.0033 'International Tables Vol C Tables 4.2.6.8 and 6.1.1.4'
O O 0.0106 0.0060 'International Tables Vol C Tables 4.2.6.8 and 6.1.1.4'
Co Co 0.3494 0.9721 'International Tables Vol C Tables 4.2.6.8 and 6.1.1.4'

loop_
_geom_angle_atom_site_label_1
_geom_angle_atom_site_label_2
_geom_angle_atom_site_label_3
_geom_angle
_geom_angle_site_symmetry_1
_geom_angle_site_symmetry_3
_geom_angle_publ_flag
H27B O27 H27A 97.9 . . ?
O16 Co1 O20 177.00(17) . . ?
O16 Co1 O21 91.57(16) . . ?
O20 Co1 O21 86.99(16) . . ?
O16 Co1 N1 89.18(18) . . ?
O20 Co1 N1 93.45(18) . . ?
O21 Co1 N1 89.75(18) . . ?
O16 Co1 O22 93.56(17) . . ?
O20 Co1 O22 87.82(17) . . ?
O21 Co1 O22 174.66(17) . . ?
N1 Co1 O22 91.80(18) . . ?
O16 Co1 N14 86.61(19) . . ?
O20 Co1 N14 90.74(18) . . ?
O21 Co1 N14 89.71(18) . . ?
N1 Co1 N14 175.7(2) . . ?
O22 Co1 N14 89.12(19) . . ?
C2 N1 C6 118.1(6) . . ?
C2 N1 Co1 126.2(4) . . ?
C6 N1 Co1 115.7(4) . . ?
N1 C2 C3 122.5(6) . . ?
N1 C2 H2 118.8 . . ?
C3 C2 H2 118.8 . . ?
C2 C3 C4 119.1(6) . . ?
C2 C3 N7 117.9(6) . . ?
C4 C3 N7 122.9(6) . . ?
C5 C4 C3 118.2(6) . . ?
C5 C4 H4 120.9 . . ?
C3 C4 H4 120.9 . . ?
C4 C5 C6 119.0(6) . . ?
C4 C5 H5 120.5 . . ?
C6 C5 H5 120.5 . . ?
N1 C6 C5 123.0(6) . . ?
N1 C6 H6 118.5 . . ?
C5 C6 H6 118.5 . . ?
C8 N7 C3 125.6(6) . . ?
C8 N7 H7 117.2 . . ?
C3 N7 H7 117.2 . . ?
O9 C8 N7 122.9(7) . . ?
O9 C8 C10 121.4(6) . 1_456 ?
N7 C8 C10 115.5(6) . 1_456 ?
C15 C10 C11 118.2(6) . . ?
C15 C10 C8 117.9(6) . 1_654 ?
C11 C10 C8 123.9(6) . 1_654 ?
C12 C11 C10 119.0(6) . . ?
C12 C11 H11 120.5 . . ?
C10 C11 H11 120.5 . . ?
C13 C12 C11 118.4(6) . . ?
C13 C12 H12 120.8 . . ?
C11 C12 H12 120.8 . . ?
N14 C13 C12 123.8(6) . . ?
N14 C13 H13 118.1 . . ?
C12 C13 H13 118.1 . . ?
C15 N14 C13 117.2(6) . . ?
C15 N14 Co1 120.3(4) . . ?
C13 N14 Co1 122.4(4) . . ?
N14 C15 C10 123.2(6) . . ?
N14 C15 H14 118.4 . . ?
C10 C15 H14 118.4 . . ?
C17 O16 Co1 123.2(4) . . ?
O16 C17 O18 125.9(6) . . ?
O16 C17 C19 118.6(6) . . ?
O18 C17 C19 115.0(6) . . ?
C19 C19 C17 122.5(8) 2_766 . ?
C19 C19 H19 118.7 2_766 . ?
C17 C19 H19 118.7 . . ?
Co1 O20 H20B 108.7 . . ?
Co1 O20 H20A 121.6 . . ?
H20B O20 H20A 115.3 . . ?
Co1 O21 H21A 110.4 . . ?
Co1 O21 H21B 109.3 . . ?
H21A O21 H21B 103.1 . . ?
Co1 O22 H22A 101.0 . . ?
O25 C24 O23 124.2(6) . . ?
O25 C24 C26 117.5(5) . . ?
O23 C24 C26 118.3(6) . . ?
C24 C26 H26A 117.9 . . ?
H28B O28 H28A 108.8 . . ?

loop_
_geom_bond_atom_site_label_1
_geom_bond_atom_site_label_2
_geom_bond_distance
_geom_bond_site_symmetry_2
_geom_bond_publ_flag
O27 H27B 0.8850 . ?
O27 H27A 0.8855 . ?
Co1 O16 2.049(4) . ?
Co1 O20 2.093(4) . ?
Co1 O21 2.138(4) . ?
Co1 N1 2.145(5) . ?
Co1 O22 2.153(4) . ?
Co1 N14 2.173(5) . ?
N1 C2 1.333(8) . ?
N1 C6 1.346(8) . ?
C2 C3 1.376(9) . ?
C2 H2 0.9500 . ?
C3 C4 1.412(10) . ?
C3 N7 1.431(8) . ?
C4 C5 1.370(9) . ?
C4 H4 0.9500 . ?
C5 C6 1.384(9) . ?
C5 H5 0.9500 . ?
C6 H6 0.9500 . ?
N7 C8 1.311(9) . ?
N7 H7 0.8800 . ?
C8 O9 1.291(9) . ?
C8 C10 1.504(10) 1_456 ?
C10 C15 1.392(9) . ?
C10 C11 1.396(10) . ?
C10 C8 1.504(10) 1_654 ?
C11 C12 1.390(10) . ?
C11 H11 0.9500 . ?
C12 C13 1.373(9) . ?
C12 H12 0.9500 . ?
C13 N14 1.351(8) . ?
C13 H13 0.9500 . ?
N14 C15 1.339(8) . ?
C15 H14 0.9500 . ?
O16 C17 1.264(8) . ?
C17 O18 1.297(9) . ?
C17 C19 1.495(9) . ?
C19 C19 1.318(13) 2_766 ?
C19 H19 0.9500 . ?
O20 H20B 0.9994 . ?
O20 H20A 0.9431 . ?
O21 H21A 0.9548 . ?
O21 H21B 0.9066 . ?
O22 H22A 0.9366 . ?
O23 C24 1.262(7) . ?
C24 O25 1.257(7) . ?
C24 C26 1.510(9) . ?
C26 C26 1.314(12) 2_676 ?
C26 H26A 0.9500 . ?
O28 H28B 0.9257 . ?
O28 H28A 0.8711 . ?

loop_
_geom_hbond_atom_site_label_D
_geom_hbond_atom_site_label_H
_geom_hbond_atom_site_label_A
_geom_hbond_distance_DH
_geom_hbond_distance_HA
_geom_hbond_distance_DA
_geom_hbond_angle_DHA
_geom_hbond_site_symmetry_A
C5 H5 O23 0.95 2.58 3.363(8) 139.8 2_676
C2 H2 O18 0.95 2.45 3.222(8) 138.8 2_767
O28 H28B O9 0.93 2.09 3.007(7) 168.2 1_554
O28 H28A O28 0.87 1.87 2.741(11) 174.2 2_665
O27 H27B O9 0.88 1.97 2.824(7) 160.7 2_667
O27 H27A O25 0.89 2.54 3.177(6) 130.0 2_766
O27 H27A O23 0.89 1.75 2.630(6) 170.4 2_766
O21 H21B O25 0.91 1.87 2.758(6) 166.5 2_776
O21 H21A O25 0.95 1.74 2.689(6) 170.8 1
O20 H20B O27 1.00 1.78 2.701(6) 150.8 2_767
O20 H20A O27 0.94 1.81 2.754(6) 178.0 1_565
N7 H7 O23 0.88 2.04 2.873(7) 157.9 1_556
